data_4083697
loop_
_publ_author_name
'Hao, Peng'
'Zhang, Shu'
'Sun, Wen-Hua'
'Shi, Qisong'
'Adewuyi, Sherrif'
'Lu, Xiaoming'
'Li, Peizhou'

_publ_section_title
;
 Synthesis, Characterization and Ethylene Oligomerization Studies of
 Nickel Complexes Bearing 2-Benzimidazolylpyridine Derivatives
;
_journal_issue 9
_journal_name_full Organometallics
_journal_page_first 2439
_journal_paper_doi 10.1021/om070049e
_journal_volume 26
_journal_year 2007
_chemical_formula_sum 'C25 H26 Cl2 N4 Ni'
_chemical_formula_weight 512.11
_chemical_name_systematic
;
{(E)-2,6-diethyl-N-(1-(6-(1-methyl-1H-benzo[d]imidazol-2-yl)
pyridin-2-yl)ethylidene)benzenamine}dichloronickel
;
_space_group_IT_number 14
_symmetry_cell_setting monoclinic
_symmetry_space_group_name_Hall '-P 2ybc'
_symmetry_space_group_name_H-M 'P 1 21/c 1'
_atom_sites_solution_hydrogens geom
_atom_sites_solution_primary direct
_atom_sites_solution_secondary difmap
_audit_creation_method SHELXL-97
_cell_angle_alpha 90.00
_cell_angle_beta 94.433(2)
_cell_angle_gamma 90.00
_cell_formula_units_Z 4
_cell_length_a 9.5439(3)
_cell_length_b 13.9544(4)
_cell_length_c 18.5858(6)
_cell_measurement_reflns_used 418
_cell_measurement_temperature 293(2)
_cell_measurement_theta_max 28.33
_cell_measurement_theta_min 1.83
_cell_volume 2467.84(13)
_computing_cell_refinement 'Siemens SMART & SAINT'
_computing_data_collection 'Siemens SMART'
_computing_data_reduction 'Siemens XPREP'
_computing_molecular_graphics 'Bruker SHELXTL'
_computing_publication_material 'Bruker SHELXTL'
_computing_structure_refinement 'Siemens SHELXTL'
_computing_structure_solution 'Siemens SHELXTL'
_diffrn_ambient_temperature 293(2)
_diffrn_measured_fraction_theta_full 0.996
_diffrn_measured_fraction_theta_max 0.996
_diffrn_measurement_device_type 'Bruker P4'
_diffrn_measurement_method '\w scans'
_diffrn_radiation_monochromator graphite
_diffrn_radiation_source 'fine-focus sealed tube'
_diffrn_radiation_type MoK\a
_diffrn_radiation_wavelength 0.71073
_diffrn_reflns_av_R_equivalents 0.0219
_diffrn_reflns_av_sigmaI/netI 0.0283
_diffrn_reflns_limit_h_max 12
_diffrn_reflns_limit_h_min -12
_diffrn_reflns_limit_k_max 18
_diffrn_reflns_limit_k_min -18
_diffrn_reflns_limit_l_max 24
_diffrn_reflns_limit_l_min -23
_diffrn_reflns_number 21881
_diffrn_reflns_theta_full 28.33
_diffrn_reflns_theta_max 28.33
_diffrn_reflns_theta_min 1.83
_diffrn_standards_decay_% none
_diffrn_standards_interval_count none
_diffrn_standards_interval_time none
_diffrn_standards_number none
_exptl_absorpt_coefficient_mu 1.022
_exptl_absorpt_correction_T_max 0.903
_exptl_absorpt_correction_T_min 0.732
_exptl_absorpt_correction_type empirical
_exptl_absorpt_process_details 'SADABS (Sheldrick, 1996)'
_exptl_crystal_colour brown
_exptl_crystal_density_diffrn 1.378
_exptl_crystal_density_method 'not measured'
_exptl_crystal_description block
_exptl_crystal_F_000 1064
_exptl_crystal_size_max 0.30
_exptl_crystal_size_mid 0.20
_exptl_crystal_size_min 0.10
_refine_diff_density_max 1.087
_refine_diff_density_min -1.389
_refine_diff_density_rms 0.078
_refine_ls_extinction_method none
_refine_ls_goodness_of_fit_ref 1.088
_refine_ls_hydrogen_treatment constr
_refine_ls_matrix_type full
_refine_ls_number_parameters 271
_refine_ls_number_reflns 6135
_refine_ls_number_restraints 0
_refine_ls_restrained_S_all 1.088
_refine_ls_R_factor_gt 0.0522
_refine_ls_shift/su_max 0.001
_refine_ls_shift/su_mean 0.000
_refine_ls_structure_factor_coef Fsqd
_refine_ls_weighting_details 'calc w=1/[\s^2^(Fo^2^)+(0.0988P)^2^+0.8510P] where P=(Fo^2^+2Fc^2^)/3'
_refine_ls_weighting_scheme calc
_refine_ls_wR_factor_gt 0.1594
_refine_ls_wR_factor_ref 0.1713
_reflns_number_gt 4450
_reflns_number_total 6135
_reflns_threshold_expression >2sigma(I)
_cod_data_source_file om070049esi20070118_011004.cif
_cod_data_source_block L2NiCl2
_cod_depositor_comments
;
The following automatic conversions were performed:

'_symmetry_cell_setting' value 'Monoclinic' changed to 'monoclinic'
according to
/usr/data/users/saulius/automatic-downloads/retrospective/ACS/lib/dictionaries/cif_core.dic
dictionary named 'cif_core.dic' version 2.4.2 from 2011-04-26.

Automatic conversion script
Id: cif_fix_values 2281 2013-09-26 08:29:07Z andrius 
;
_cod_original_sg_symbol_H-M P2(1)/c
_cod_database_code 4083697
_refine_ls_r_factor_ref 0.0721

loop_
_symmetry_equiv_pos_as_xyz
'x, y, z'
'-x, y+1/2, -z+1/2'
'-x, -y, -z'
'x, -y-1/2, z-1/2'

loop_
_atom_site_label
_atom_site_type_symbol
_atom_site_fract_x
_atom_site_fract_y
_atom_site_fract_z
_atom_site_U_iso_or_equiv
_atom_site_adp_type
_atom_site_occupancy
_atom_site_symmetry_multiplicity
_atom_site_calc_flag
_atom_site_refinement_flags
Ni Ni 0.82512(3) 0.50410(2) 0.181905(18) 0.03671(14) Uani 1 1 d .
N1 N 0.9079(2) 0.44127(16) 0.09224(11) 0.0402(5) Uani 1 1 d .
Cl2 Cl 0.83146(12) 0.36727(6) 0.24871(5) 0.0683(3) Uani 1 1 d .
N2 N 1.0302(2) 0.53373(17) 0.19878(12) 0.0372(5) Uani 1 1 d .
Cl1 Cl 0.61027(8) 0.54098(9) 0.13082(5) 0.0688(3) Uani 1 1 d .
N3 N 0.8343(2) 0.60516(18) 0.27095(13) 0.0436(5) Uani 1 1 d .
N4 N 1.0990(3) 0.38754(18) 0.04323(12) 0.0473(6) Uani 1 1 d .
C7 C 1.0466(3) 0.44157(19) 0.09643(14) 0.0396(6) Uani 1 1 d .
C12 C 1.0749(3) 0.5877(2) 0.25527(16) 0.0423(6) Uani 1 1 d .
C1 C 0.8636(3) 0.3846(2) 0.03389(14) 0.0459(7) Uani 1 1 d .
C13 C 0.9594(3) 0.6280(2) 0.29525(15) 0.0426(6) Uani 1 1 d .
C8 C 1.1220(3) 0.49521(18) 0.15511(17) 0.0405(6) Uani 1 1 d .
C10 C 1.3108(3) 0.5675(3) 0.2266(2) 0.0644(9) Uani 1 1 d .
H10A H 1.4062 0.5799 0.2359 0.077 Uiso 1 1 calc R
C14 C 0.9975(4) 0.6916(3) 0.35817(19) 0.0612(9) Uani 1 1 d .
H14A H 0.9136 0.7120 0.3791 0.092 Uiso 1 1 calc R
H14B H 1.0472 0.7467 0.3424 0.092 Uiso 1 1 calc R
H14C H 1.0563 0.6572 0.3936 0.092 Uiso 1 1 calc R
C15 C 0.7168(3) 0.6484(3) 0.30258(19) 0.0574(9) Uani 1 1 d .
C11 C 1.2156(3) 0.6057(3) 0.27087(19) 0.0587(9) Uani 1 1 d .
H11A H 1.2460 0.6430 0.3105 0.070 Uiso 1 1 calc R
C9 C 1.2654(4) 0.5111(2) 0.1689(2) 0.0541(8) Uani 1 1 d .
H9A H 1.3295 0.4839 0.1396 0.065 Uiso 1 1 calc R
C6 C 0.9843(4) 0.3510(2) 0.00254(15) 0.0523(8) Uani 1 1 d .
C2 C 0.7300(4) 0.3611(3) 0.00576(17) 0.0602(9) Uani 1 1 d .
H2A H 0.6507 0.3848 0.0258 0.072 Uiso 1 1 calc R
C25 C 1.2452(4) 0.3678(3) 0.0304(2) 0.0705(11) Uani 1 1 d .
H25A H 1.3061 0.4013 0.0654 0.106 Uiso 1 1 calc R
H25B H 1.2632 0.3889 -0.0172 0.106 Uiso 1 1 calc R
H25C H 1.2625 0.3002 0.0345 0.106 Uiso 1 1 calc R
C19 C 0.5417(5) 0.6527(5) 0.3879(3) 0.109(2) Uani 1 1 d .
H19A H 0.4995 0.6277 0.4272 0.130 Uiso 1 1 calc R
C5 C 0.9727(6) 0.2898(3) -0.05725(19) 0.0766(12) Uani 1 1 d .
H5A H 1.0515 0.2664 -0.0780 0.092 Uiso 1 1 calc R
C16 C 0.6618(4) 0.7327(3) 0.2691(3) 0.0759(13) Uani 1 1 d .
C18 C 0.4889(5) 0.7351(5) 0.3556(4) 0.113(2) Uani 1 1 d .
H18A H 0.4126 0.7655 0.3739 0.135 Uiso 1 1 calc R
C4 C 0.8386(7) 0.2662(3) -0.0838(2) 0.0904(15) Uani 1 1 d .
H4A H 0.8269 0.2256 -0.1235 0.108 Uiso 1 1 calc R
C20 C 0.6612(4) 0.6045(3) 0.3619(2) 0.0791(13) Uani 1 1 d .
C3 C 0.7192(6) 0.3008(3) -0.0532(2) 0.0854(13) Uani 1 1 d .
H3A H 0.6306 0.2829 -0.0731 0.103 Uiso 1 1 calc R
C23 C 0.7295(8) 0.7747(5) 0.2070(4) 0.1370(13) Uani 1 1 d .
H23A H 0.7628 0.7224 0.1785 0.164 Uiso 1 1 calc R
H23B H 0.8114 0.8104 0.2259 0.164 Uiso 1 1 calc R
C17 C 0.5460(5) 0.7723(4) 0.2980(4) 0.107(2) Uani 1 1 d .
H17A H 0.5059 0.8270 0.2767 0.128 Uiso 1 1 calc R
C21 C 0.7165(9) 0.5136(5) 0.3955(4) 0.1370(13) Uani 1 1 d .
H21A H 0.6412 0.4669 0.3897 0.164 Uiso 1 1 calc R
H21B H 0.7905 0.4913 0.3667 0.164 Uiso 1 1 calc R
C24 C 0.6421(8) 0.8396(5) 0.1572(3) 0.1370(13) Uani 1 1 d .
H24A H 0.6979 0.8624 0.1198 0.205 Uiso 1 1 calc R
H24B H 0.6101 0.8931 0.1839 0.205 Uiso 1 1 calc R
H24C H 0.5626 0.8049 0.1358 0.205 Uiso 1 1 calc R
C22 C 0.7703(9) 0.5093(5) 0.4684(4) 0.1370(13) Uani 1 1 d .
H22A H 0.8041 0.4458 0.4793 0.205 Uiso 1 1 calc R
H22B H 0.6973 0.5251 0.4991 0.205 Uiso 1 1 calc R
H22C H 0.8462 0.5542 0.4763 0.205 Uiso 1 1 calc R

loop_
_atom_site_aniso_label
_atom_site_aniso_U_11
_atom_site_aniso_U_22
_atom_site_aniso_U_33
_atom_site_aniso_U_23
_atom_site_aniso_U_13
_atom_site_aniso_U_12
Ni 0.0310(2) 0.0417(2) 0.0383(2) -0.00325(13) 0.00881(14) -0.00340(13)
N1 0.0463(14) 0.0390(12) 0.0362(11) -0.0011(9) 0.0091(9) -0.0023(10)
Cl2 0.1010(7) 0.0525(5) 0.0540(5) 0.0101(4) 0.0227(4) -0.0109(5)
N2 0.0313(11) 0.0364(11) 0.0451(12) -0.0014(10) 0.0108(9) -0.0008(9)
Cl1 0.0328(4) 0.1157(8) 0.0581(5) -0.0124(5) 0.0044(3) 0.0089(4)
N3 0.0355(12) 0.0469(13) 0.0494(13) -0.0123(11) 0.0094(10) -0.0019(10)
N4 0.0628(16) 0.0430(13) 0.0392(12) 0.0084(10) 0.0235(11) 0.0110(12)
C7 0.0480(16) 0.0361(13) 0.0370(13) 0.0061(10) 0.0169(11) 0.0068(12)
C12 0.0347(14) 0.0418(14) 0.0510(16) -0.0055(12) 0.0077(12) -0.0035(11)
C1 0.067(2) 0.0374(14) 0.0339(13) 0.0017(11) 0.0092(13) -0.0012(13)
C13 0.0386(15) 0.0425(14) 0.0478(15) -0.0078(12) 0.0106(11) -0.0041(12)
C8 0.0358(14) 0.0346(13) 0.0533(16) 0.0035(11) 0.0189(12) 0.0029(11)
C10 0.0317(16) 0.074(2) 0.088(3) -0.008(2) 0.0093(16) -0.0047(15)
C14 0.055(2) 0.064(2) 0.066(2) -0.0266(17) 0.0100(16) -0.0115(16)
C15 0.0362(15) 0.069(2) 0.069(2) -0.0358(17) 0.0134(14) -0.0060(15)
C11 0.0372(16) 0.068(2) 0.071(2) -0.0191(17) 0.0035(14) -0.0075(15)
C9 0.0369(16) 0.059(2) 0.068(2) -0.0025(15) 0.0182(15) 0.0030(14)
C6 0.087(3) 0.0376(15) 0.0350(14) 0.0048(11) 0.0196(15) 0.0068(15)
C2 0.074(2) 0.0586(19) 0.0470(17) -0.0049(15) 0.0009(15) -0.0114(17)
C25 0.075(3) 0.077(2) 0.064(2) 0.0033(19) 0.0325(19) 0.029(2)
C19 0.061(3) 0.164(6) 0.106(4) -0.085(4) 0.042(3) -0.039(3)
C5 0.133(4) 0.056(2) 0.0442(18) -0.0048(16) 0.024(2) 0.017(2)
C16 0.0471(19) 0.071(2) 0.108(3) -0.044(2) -0.003(2) 0.0150(18)
C18 0.043(2) 0.132(5) 0.165(6) -0.099(5) 0.019(3) -0.005(3)
C4 0.161(5) 0.063(2) 0.047(2) -0.0175(17) 0.001(3) -0.005(3)
C20 0.054(2) 0.113(3) 0.075(2) -0.049(2) 0.0338(18) -0.024(2)
C3 0.120(4) 0.076(3) 0.058(2) -0.014(2) -0.012(2) -0.019(3)
C23 0.169(4) 0.129(3) 0.109(2) -0.002(2) -0.008(2) 0.035(2)
C17 0.051(2) 0.107(4) 0.160(5) -0.077(4) -0.005(3) 0.019(3)
C21 0.169(4) 0.129(3) 0.109(2) -0.002(2) -0.008(2) 0.035(2)
C24 0.169(4) 0.129(3) 0.109(2) -0.002(2) -0.008(2) 0.035(2)
C22 0.169(4) 0.129(3) 0.109(2) -0.002(2) -0.008(2) 0.035(2)

loop_
_atom_type_symbol
_atom_type_description
_atom_type_scat_dispersion_real
_atom_type_scat_dispersion_imag
_atom_type_scat_source
C C 0.0033 0.0016 'International Tables Vol C Tables 4.2.6.8 and 6.1.1.4'
H H 0.0000 0.0000 'International Tables Vol C Tables 4.2.6.8 and 6.1.1.4'
N N 0.0061 0.0033 'International Tables Vol C Tables 4.2.6.8 and 6.1.1.4'
Cl Cl 0.1484 0.1585 'International Tables Vol C Tables 4.2.6.8 and 6.1.1.4'
Ni Ni 0.3393 1.1124 'International Tables Vol C Tables 4.2.6.8 and 6.1.1.4'

loop_
_geom_angle_atom_site_label_1
_geom_angle_atom_site_label_2
_geom_angle_atom_site_label_3
_geom_angle
N2 Ni N1 77.66(9)
N2 Ni N3 76.42(9)
N1 Ni N3 152.17(9)
N2 Ni Cl1 150.06(8)
N1 Ni Cl1 98.49(7)
N3 Ni Cl1 98.90(7)
N2 Ni Cl2 95.93(7)
N1 Ni Cl2 95.01(7)
N3 Ni Cl2 97.54(7)
Cl1 Ni Cl2 114.00(4)
C7 N1 C1 107.0(2)
C7 N1 Ni 113.00(18)
C1 N1 Ni 138.9(2)
C12 N2 C8 121.0(2)
C12 N2 Ni 119.25(18)
C8 N2 Ni 119.68(19)
C13 N3 C15 119.0(2)
C13 N3 Ni 114.26(19)
C15 N3 Ni 126.69(18)
C7 N4 C6 106.3(3)
C7 N4 C25 129.0(3)
C6 N4 C25 124.7(3)
N1 C7 N4 112.1(3)
N1 C7 C8 118.5(2)
N4 C7 C8 129.3(3)
N2 C12 C11 121.1(3)
N2 C12 C13 113.7(2)
C11 C12 C13 125.1(3)
C2 C1 N1 130.6(3)
C2 C1 C6 121.6(3)
N1 C1 C6 107.7(3)
N3 C13 C12 115.8(2)
N3 C13 C14 126.0(3)
C12 C13 C14 118.2(3)
N2 C8 C9 120.0(3)
N2 C8 C7 110.3(2)
C9 C8 C7 129.7(3)
C9 C10 C11 120.3(3)
C9 C10 H10A 119.8
C11 C10 H10A 119.8
C13 C14 H14A 109.5
C13 C14 H14B 109.5
H14A C14 H14B 109.5
C13 C14 H14C 109.5
H14A C14 H14C 109.5
H14B C14 H14C 109.5
C20 C15 C16 124.1(4)
C20 C15 N3 119.5(4)
C16 C15 N3 116.4(3)
C12 C11 C10 118.8(3)
C12 C11 H11A 120.6
C10 C11 H11A 120.6
C10 C9 C8 118.8(3)
C10 C9 H9A 120.6
C8 C9 H9A 120.6
N4 C6 C5 132.2(4)
N4 C6 C1 106.8(3)
C5 C6 C1 121.0(4)
C3 C2 C1 117.2(4)
C3 C2 H2A 121.4
C1 C2 H2A 121.4
N4 C25 H25A 109.5
N4 C25 H25B 109.5
H25A C25 H25B 109.5
N4 C25 H25C 109.5
H25A C25 H25C 109.5
H25B C25 H25C 109.5
C18 C19 C20 121.2(6)
C18 C19 H19A 119.4
C20 C19 H19A 119.4
C4 C5 C6 116.4(4)
C4 C5 H5A 121.8
C6 C5 H5A 121.8
C17 C16 C15 116.3(5)
C17 C16 C23 123.6(5)
C15 C16 C23 120.1(4)
C17 C18 C19 120.9(5)
C17 C18 H18A 119.5
C19 C18 H18A 119.6
C5 C4 C3 122.4(4)
C5 C4 H4A 118.8
C3 C4 H4A 118.8
C15 C20 C19 114.7(5)
C15 C20 C21 124.0(5)
C19 C20 C21 121.3(6)
C2 C3 C4 121.3(4)
C2 C3 H3A 119.3
C4 C3 H3A 119.3
C16 C23 C24 117.6(6)
C16 C23 H23A 107.9
C24 C23 H23A 107.9
C16 C23 H23B 107.9
C24 C23 H23B 107.9
H23A C23 H23B 107.2
C18 C17 C16 122.8(6)
C18 C17 H17A 118.6
C16 C17 H17A 118.6
C22 C21 C20 121.9(6)
C22 C21 H21A 106.9
C20 C21 H21A 106.8
C22 C21 H21B 106.8
C20 C21 H21B 106.8
H21A C21 H21B 106.7
C23 C24 H24A 109.5
C23 C24 H24B 109.5
H24A C24 H24B 109.5
C23 C24 H24C 109.5
H24A C24 H24C 109.5
H24B C24 H24C 109.5
C21 C22 H22A 109.5
C21 C22 H22B 109.5
H22A C22 H22B 109.5
C21 C22 H22C 109.5
H22A C22 H22C 109.5
H22B C22 H22C 109.5

loop_
_geom_bond_atom_site_label_1
_geom_bond_atom_site_label_2
_geom_bond_distance
Ni N2 2.002(2)
Ni N1 2.091(2)
Ni N3 2.171(2)
Ni Cl1 2.2516(9)
Ni Cl2 2.2759(9)
N1 C7 1.320(4)
N1 C1 1.381(3)
N2 C12 1.335(3)
N2 C8 1.351(4)
N3 C13 1.284(4)
N3 C15 1.439(4)
N4 C7 1.368(3)
N4 C6 1.379(4)
N4 C25 1.460(4)
C7 C8 1.465(4)
C12 C11 1.375(4)
C12 C13 1.486(4)
C1 C2 1.380(5)
C1 C6 1.411(4)
C13 C14 1.491(4)
C8 C9 1.391(5)
C10 C9 1.372(5)
C10 C11 1.379(5)
C10 H10A 0.9300
C14 H14A 0.9600
C14 H14B 0.9600
C14 H14C 0.9600
C15 C20 1.400(6)
C15 C16 1.411(6)
C11 H11A 0.9300
C9 H9A 0.9300
C6 C5 1.399(5)
C2 C3 1.379(5)
C2 H2A 0.9300
C25 H25A 0.9600
C25 H25B 0.9600
C25 H25C 0.9600
C19 C18 1.375(9)
C19 C20 1.439(6)
C19 H19A 0.9300
C5 C4 1.376(7)
C5 H5A 0.9300
C16 C17 1.381(6)
C16 C23 1.487(8)
C18 C17 1.342(9)
C18 H18A 0.9300
C4 C3 1.398(7)
C4 H4A 0.9300
C20 C21 1.493(7)
C3 H3A 0.9300
C23 C24 1.501(8)
C23 H23A 0.9700
C23 H23B 0.9700
C17 H17A 0.9300
C21 C22 1.412(8)
C21 H21A 0.9700
C21 H21B 0.9700
C24 H24A 0.9600
C24 H24B 0.9600
C24 H24C 0.9600
C22 H22A 0.9600
C22 H22B 0.9600
C22 H22C 0.9600

loop_
_geom_torsion_atom_site_label_1
_geom_torsion_atom_site_label_2
_geom_torsion_atom_site_label_3
_geom_torsion_atom_site_label_4
_geom_torsion
N2 Ni N1 C7 7.99(18)
N3 Ni N1 C7 29.6(3)
Cl1 Ni N1 C7 157.78(17)
Cl2 Ni N1 C7 -87.01(18)
N2 Ni N1 C1 174.1(3)
N3 Ni N1 C1 -164.3(2)
Cl1 Ni N1 C1 -36.1(3)
Cl2 Ni N1 C1 79.1(3)
N1 Ni N2 C12 176.1(2)
N3 Ni N2 C12 6.3(2)
Cl1 Ni N2 C12 90.5(2)
Cl2 Ni N2 C12 -90.0(2)
N1 Ni N2 C8 -7.1(2)
N3 Ni N2 C8 -176.9(2)
Cl1 Ni N2 C8 -92.6(2)
Cl2 Ni N2 C8 86.8(2)
N2 Ni N3 C13 -5.7(2)
N1 Ni N3 C13 -27.5(3)
Cl1 Ni N3 C13 -155.6(2)
Cl2 Ni N3 C13 88.6(2)
N2 Ni N3 C15 172.8(3)
N1 Ni N3 C15 151.1(3)
Cl1 Ni N3 C15 23.0(3)
Cl2 Ni N3 C15 -92.9(3)
C1 N1 C7 N4 0.1(3)
Ni N1 C7 N4 170.59(16)
C1 N1 C7 C8 -178.8(2)
Ni N1 C7 C8 -8.3(3)
C6 N4 C7 N1 0.3(3)
C25 N4 C7 N1 -178.3(3)
C6 N4 C7 C8 179.0(3)
C25 N4 C7 C8 0.4(5)
C8 N2 C12 C11 -0.1(4)
Ni N2 C12 C11 176.7(2)
C8 N2 C12 C13 177.2(2)
Ni N2 C12 C13 -6.0(3)
C7 N1 C1 C2 -179.6(3)
Ni N1 C1 C2 13.7(5)
C7 N1 C1 C6 -0.4(3)
Ni N1 C1 C6 -167.0(2)
C15 N3 C13 C12 -174.3(3)
Ni N3 C13 C12 4.4(3)
C15 N3 C13 C14 4.6(5)
Ni N3 C13 C14 -176.7(3)
N2 C12 C13 N3 0.6(4)
C11 C12 C13 N3 177.8(3)
N2 C12 C13 C14 -178.4(3)
C11 C12 C13 C14 -1.1(5)
C12 N2 C8 C9 0.4(4)
Ni N2 C8 C9 -176.4(2)
C12 N2 C8 C7 -178.5(2)
Ni N2 C8 C7 4.7(3)
N1 C7 C8 N2 2.7(3)
N4 C7 C8 N2 -175.9(2)
N1 C7 C8 C9 -176.0(3)
N4 C7 C8 C9 5.3(5)
C13 N3 C15 C20 -89.3(4)
Ni N3 C15 C20 92.1(3)
C13 N3 C15 C16 92.7(4)
Ni N3 C15 C16 -85.8(3)
N2 C12 C11 C10 0.5(5)
C13 C12 C11 C10 -176.5(3)
C9 C10 C11 C12 -1.2(6)
C11 C10 C9 C8 1.5(6)
N2 C8 C9 C10 -1.1(5)
C7 C8 C9 C10 177.6(3)
C7 N4 C6 C5 -178.4(3)
C25 N4 C6 C5 0.3(5)
C7 N4 C6 C1 -0.5(3)
C25 N4 C6 C1 178.2(3)
C2 C1 C6 N4 179.9(3)
N1 C1 C6 N4 0.5(3)
C2 C1 C6 C5 -2.0(5)
N1 C1 C6 C5 178.7(3)
N1 C1 C2 C3 -179.0(3)
C6 C1 C2 C3 1.8(5)
N4 C6 C5 C4 178.6(3)
C1 C6 C5 C4 1.0(5)
C20 C15 C16 C17 0.0(5)
N3 C15 C16 C17 177.9(3)
C20 C15 C16 C23 179.1(4)
N3 C15 C16 C23 -3.0(5)
C20 C19 C18 C17 1.1(7)
C6 C5 C4 C3 0.0(6)
C16 C15 C20 C19 -0.7(5)
N3 C15 C20 C19 -178.5(3)
C16 C15 C20 C21 177.8(5)
N3 C15 C20 C21 0.0(6)
C18 C19 C20 C15 0.2(6)
C18 C19 C20 C21 -178.3(5)
C1 C2 C3 C4 -0.8(6)
C5 C4 C3 C2 -0.1(7)
C17 C16 C23 C24 -22.8(8)
C15 C16 C23 C24 158.1(5)
C19 C18 C17 C16 -1.9(7)
C15 C16 C17 C18 1.3(6)
C23 C16 C17 C18 -177.8(5)
C15 C20 C21 C22 119.4(8)
C19 C20 C21 C22 -62.2(10)
